data_1505309
loop_
_publ_author_name
'Lyaskovskyy, Volodymyr'
'Bergander, Klaus'
'Fr\"ohlich, Roland'
'W\"urthwein, Ernst-Ulrich'

_publ_section_title
;
 Novel synthesis of azepine derivatives via copper-mediated cyclization of
 2-aza-hepta-2,4-dien-6-ynyl anions. Intramolecular addition of
 organocopper centers to the C-C triple bond.
;
_journal_issue 6
_journal_name_full 'Organic letters'
_journal_page_first 1049
_journal_page_last 1052
_journal_paper_doi 10.1021/ol063081y
_journal_volume 9
_journal_year 2007
_chemical_formula_sum 'C26 H21 N3'
_chemical_formula_weight 375.46
_chemical_name_systematic
; 
 ? 
;
_space_group_IT_number 15
_symmetry_cell_setting monoclinic
_symmetry_space_group_name_Hall '-C 2yc'
_symmetry_space_group_name_H-M 'C 1 2/c 1'
_atom_sites_solution_hydrogens geom
_atom_sites_solution_primary direct
_atom_sites_solution_secondary difmap
_audit_creation_method SHELXL-97
_cell_angle_alpha 90.00
_cell_angle_beta 108.05(1)
_cell_angle_gamma 90.00
_cell_formula_units_Z 8
_cell_length_a 23.712(1)
_cell_length_b 15.364(1)
_cell_length_c 12.061(1)
_cell_measurement_reflns_used 3393
_cell_measurement_temperature 293(2)
_cell_measurement_theta_max 66.60
_cell_measurement_theta_min 0.88
_cell_volume 4177.7(5)
_computing_cell_refinement 'Collect (Nonius B.V., 1998)'
_computing_data_collection 'Collect (Nonius B.V., 1998)'
_computing_data_reduction 'Denzo-SMN (Otwinowski & Minor, 1997)'
_computing_molecular_graphics 'SCHAKAL (Keller, 1997)'
_computing_publication_material 'SHELXL-97 (Sheldrick, 1997)'
_computing_structure_refinement 'SHELXL-97 (Sheldrick, 1997)'
_computing_structure_solution 'SHELXS-97 (Sheldrick, 1990)'
_diffrn_ambient_temperature 293(2)
_diffrn_measured_fraction_theta_full 0.977
_diffrn_measured_fraction_theta_max 0.977
_diffrn_measurement_device_type 'Nonius KappaCCD APEXII'
_diffrn_measurement_method '\w and \f scans'
_diffrn_radiation_monochromator graphite
_diffrn_radiation_source 'fine-focus sealed tube'
_diffrn_radiation_type CuK\a
_diffrn_radiation_wavelength 1.54178
_diffrn_reflns_av_R_equivalents 0.031
_diffrn_reflns_av_sigmaI/netI 0.0219
_diffrn_reflns_limit_h_max 28
_diffrn_reflns_limit_h_min -28
_diffrn_reflns_limit_k_max 18
_diffrn_reflns_limit_k_min -18
_diffrn_reflns_limit_l_max 13
_diffrn_reflns_limit_l_min -14
_diffrn_reflns_number 13224
_diffrn_reflns_theta_full 66.60
_diffrn_reflns_theta_max 66.60
_diffrn_reflns_theta_min 3.92
_exptl_absorpt_coefficient_mu 0.550
_exptl_absorpt_correction_T_max 0.8980
_exptl_absorpt_correction_T_min 0.7900
_exptl_absorpt_correction_type multi-scan
_exptl_absorpt_process_details 'Denzo (Otwinowski, Borek, Majewski & Minor, 2003)'
_exptl_crystal_colour 'light yellow'
_exptl_crystal_density_diffrn 1.194
_exptl_crystal_density_method 'not measured'
_exptl_crystal_description column
_exptl_crystal_F_000 1584
_exptl_crystal_size_max 0.45
_exptl_crystal_size_mid 0.25
_exptl_crystal_size_min 0.20
_refine_diff_density_max 0.150
_refine_diff_density_min -0.147
_refine_diff_density_rms 0.026
_refine_ls_extinction_method none
_refine_ls_goodness_of_fit_ref 1.005
_refine_ls_hydrogen_treatment riding
_refine_ls_matrix_type full
_refine_ls_number_parameters 263
_refine_ls_number_reflns 3605
_refine_ls_number_restraints 0
_refine_ls_restrained_S_all 1.005
_refine_ls_R_factor_all 0.0452
_refine_ls_R_factor_gt 0.0412
_refine_ls_shift/su_max 0.000
_refine_ls_shift/su_mean 0.000
_refine_ls_structure_factor_coef Fsqd
_refine_ls_weighting_details 'calc w=1/[\s^2^(Fo^2^)+(0.0622P)^2^+1.7733P] where P=(Fo^2^+2Fc^2^)/3'
_refine_ls_weighting_scheme calc
_refine_ls_wR_factor_gt 0.1127
_refine_ls_wR_factor_ref 0.1169
_reflns_number_gt 3280
_reflns_number_total 3605
_reflns_threshold_expression >2sigma(I)
_cod_data_source_file ol063081ysi20061220_092340.cif
_cod_data_source_block wue3706
_cod_original_sg_symbol_H-M C2/c
_cod_database_code 1505309

loop_
_symmetry_equiv_pos_as_xyz
'x, y, z'
'-x, y, -z+1/2'
'x+1/2, y+1/2, z'
'-x+1/2, y+1/2, -z+1/2'
'-x, -y, -z'
'x, -y, z-1/2'
'-x+1/2, -y+1/2, -z'
'x+1/2, -y+1/2, z-1/2'

loop_
_atom_site_label
_atom_site_type_symbol
_atom_site_fract_x
_atom_site_fract_y
_atom_site_fract_z
_atom_site_U_iso_or_equiv
_atom_site_adp_type
_atom_site_occupancy
_atom_site_symmetry_multiplicity
_atom_site_calc_flag
_atom_site_refinement_flags
N1 N 0.06894(5) 0.14192(8) -0.09244(10) 0.0520(3) Uani 1 1 d .
C2 C 0.02180(6) 0.15578(9) -0.05108(11) 0.0474(3) Uani 1 1 d .
C3 C -0.03186(6) 0.20182(9) -0.11288(11) 0.0512(3) Uani 1 1 d .
H3 H -0.0413 0.2085 -0.1932 0.061 Uiso 1 1 calc R
C4 C -0.06854(6) 0.23532(9) -0.05856(11) 0.0476(3) Uani 1 1 d .
C41 C -0.12855(6) 0.26752(9) -0.12473(12) 0.0502(3) Uani 1 1 d .
C42 C -0.13804(8) 0.31651(10) -0.22580(14) 0.0656(4) Uani 1 1 d .
H42 H -0.1061 0.3327 -0.2505 0.079 Uiso 1 1 calc R
C43 C -0.19513(9) 0.34137(12) -0.28993(16) 0.0794(5) Uani 1 1 d .
H43 H -0.2011 0.3743 -0.3573 0.095 Uiso 1 1 calc R
C44 C -0.24269(8) 0.31801(12) -0.25513(17) 0.0788(5) Uani 1 1 d .
H44 H -0.2808 0.3342 -0.2993 0.095 Uiso 1 1 calc R
C45 C -0.23395(7) 0.27085(11) -0.15520(15) 0.0681(4) Uani 1 1 d .
H45 H -0.2662 0.2552 -0.1311 0.082 Uiso 1 1 calc R
C46 C -0.17741(6) 0.24624(10) -0.08977(13) 0.0553(4) Uani 1 1 d .
H46 H -0.1720 0.2149 -0.0212 0.066 Uiso 1 1 calc R
C5 C -0.04806(6) 0.23364(9) 0.07412(11) 0.0480(3) Uani 1 1 d .
H5 H -0.0053 0.2452 0.0986 0.058 Uiso 1 1 calc R
C51 C -0.07475(6) 0.30148(10) 0.13465(12) 0.0559(4) Uani 1 1 d .
C52 C -0.06899(9) 0.38880(12) 0.10993(18) 0.0796(5) Uani 1 1 d .
H52 H -0.0520 0.4040 0.0527 0.096 Uiso 1 1 calc R
C53 C -0.08821(11) 0.45315(14) 0.1697(2) 0.1012(7) Uani 1 1 d .
H53 H -0.0846 0.5114 0.1519 0.121 Uiso 1 1 calc R
C54 C -0.11258(10) 0.43152(17) 0.2553(2) 0.1036(8) Uani 1 1 d .
H54 H -0.1250 0.4750 0.2961 0.124 Uiso 1 1 calc R
C55 C -0.11850(9) 0.34622(17) 0.28049(19) 0.0898(6) Uani 1 1 d .
H55 H -0.1350 0.3316 0.3385 0.108 Uiso 1 1 calc R
C56 C -0.09993(7) 0.28085(13) 0.21984(14) 0.0679(4) Uani 1 1 d .
H56 H -0.1046 0.2228 0.2370 0.082 Uiso 1 1 calc R
N6 N -0.05484(5) 0.14510(8) 0.11390(9) 0.0498(3) Uani 1 1 d .
C7 C -0.01410(6) 0.09182(9) 0.10811(11) 0.0473(3) Uani 1 1 d .
H7 H -0.0129 0.0377 0.1433 0.057 Uiso 1 1 calc R
C8 C 0.03000(6) 0.10941(9) 0.05125(11) 0.0448(3) Uani 1 1 d .
N9 N 0.08387(5) 0.06761(7) 0.07303(9) 0.0451(3) Uani 1 1 d .
C10 C 0.10592(6) 0.08999(9) -0.01567(11) 0.0466(3) Uani 1 1 d .
C11 C 0.16304(6) 0.06204(9) -0.02790(11) 0.0489(3) Uani 1 1 d .
C12 C 0.19033(7) -0.01635(10) 0.01472(15) 0.0622(4) Uani 1 1 d .
H12 H 0.1731 -0.0533 0.0560 0.075 Uiso 1 1 calc R
C13 C 0.24290(8) -0.03984(12) -0.00373(17) 0.0725(5) Uani 1 1 d .
H13 H 0.2613 -0.0917 0.0272 0.087 Uiso 1 1 calc R
C14 C 0.26810(8) 0.01235(13) -0.06689(16) 0.0738(5) Uani 1 1 d .
H14 H 0.3033 -0.0042 -0.0798 0.089 Uiso 1 1 calc R
C15 C 0.24137(7) 0.08910(13) -0.11109(16) 0.0728(5) Uani 1 1 d .
H15 H 0.2583 0.1246 -0.1547 0.087 Uiso 1 1 calc R
C16 C 0.18936(7) 0.11431(11) -0.09124(14) 0.0611(4) Uani 1 1 d .
H16 H 0.1719 0.1671 -0.1208 0.073 Uiso 1 1 calc R
C17 C 0.11165(7) 0.01805(10) 0.17950(12) 0.0561(4) Uani 1 1 d .
H17A H 0.1010 -0.0422 0.1664 0.084 Uiso 1 1 calc R
H17B H 0.0982 0.0400 0.2415 0.084 Uiso 1 1 calc R
H17C H 0.1540 0.0238 0.2005 0.084 Uiso 1 1 calc R

loop_
_atom_site_aniso_label
_atom_site_aniso_U_11
_atom_site_aniso_U_22
_atom_site_aniso_U_33
_atom_site_aniso_U_23
_atom_site_aniso_U_13
_atom_site_aniso_U_12
N1 0.0511(6) 0.0628(7) 0.0422(6) 0.0063(5) 0.0147(5) 0.0037(5)
C2 0.0493(7) 0.0547(8) 0.0372(7) 0.0011(5) 0.0117(5) 0.0021(6)
C3 0.0548(8) 0.0592(8) 0.0364(7) 0.0070(6) 0.0095(6) 0.0049(6)
C4 0.0481(7) 0.0492(7) 0.0412(7) 0.0027(5) 0.0075(6) 0.0018(6)
C41 0.0542(8) 0.0446(7) 0.0445(7) -0.0003(5) 0.0046(6) 0.0055(6)
C42 0.0729(10) 0.0586(9) 0.0577(9) 0.0124(7) 0.0090(8) 0.0059(8)
C43 0.0926(13) 0.0660(10) 0.0621(10) 0.0181(8) -0.0013(9) 0.0190(9)
C44 0.0647(11) 0.0743(11) 0.0775(12) 0.0008(9) -0.0070(9) 0.0210(9)
C45 0.0523(8) 0.0718(10) 0.0707(10) -0.0081(8) 0.0055(7) 0.0099(7)
C46 0.0522(8) 0.0560(8) 0.0522(8) -0.0021(6) 0.0080(6) 0.0067(6)
C5 0.0444(7) 0.0541(8) 0.0415(7) -0.0017(6) 0.0073(5) 0.0035(6)
C51 0.0465(7) 0.0659(9) 0.0476(8) -0.0108(7) 0.0032(6) 0.0071(6)
C52 0.0880(13) 0.0664(11) 0.0839(13) -0.0144(9) 0.0260(10) 0.0046(9)
C53 0.1120(17) 0.0719(13) 0.1178(18) -0.0250(12) 0.0331(15) 0.0145(12)
C54 0.0934(15) 0.1063(18) 0.1093(18) -0.0411(14) 0.0289(13) 0.0244(13)
C55 0.0734(12) 0.1202(19) 0.0788(13) -0.0194(12) 0.0282(10) 0.0212(12)
C56 0.0567(9) 0.0877(12) 0.0575(9) -0.0094(8) 0.0150(7) 0.0136(8)
N6 0.0509(6) 0.0595(7) 0.0373(6) 0.0002(5) 0.0113(5) 0.0033(5)
C7 0.0524(7) 0.0529(7) 0.0343(6) 0.0018(5) 0.0101(5) 0.0016(6)
C8 0.0474(7) 0.0485(7) 0.0362(6) -0.0006(5) 0.0096(5) 0.0028(5)
N9 0.0476(6) 0.0492(6) 0.0361(5) 0.0007(4) 0.0093(4) 0.0038(5)
C10 0.0476(7) 0.0512(7) 0.0387(7) -0.0018(5) 0.0103(5) -0.0007(6)
C11 0.0464(7) 0.0562(8) 0.0417(7) -0.0070(6) 0.0102(6) -0.0026(6)
C12 0.0636(9) 0.0554(9) 0.0714(10) -0.0033(7) 0.0267(8) 0.0030(7)
C13 0.0668(10) 0.0650(10) 0.0879(12) -0.0066(9) 0.0273(9) 0.0125(8)
C14 0.0555(9) 0.0922(13) 0.0776(11) -0.0133(10) 0.0263(8) 0.0032(9)
C15 0.0578(9) 0.0938(13) 0.0709(11) 0.0037(9) 0.0260(8) -0.0061(9)
C16 0.0544(8) 0.0708(10) 0.0571(9) 0.0067(7) 0.0161(7) 0.0006(7)
C17 0.0586(8) 0.0612(9) 0.0450(7) 0.0090(6) 0.0106(6) 0.0092(7)

loop_
_atom_type_symbol
_atom_type_description
_atom_type_scat_dispersion_real
_atom_type_scat_dispersion_imag
_atom_type_scat_source
C C 0.0181 0.0091 'International Tables Vol C Tables 4.2.6.8 and 6.1.1.4'
H H 0.0000 0.0000 'International Tables Vol C Tables 4.2.6.8 and 6.1.1.4'
N N 0.0311 0.0180 'International Tables Vol C Tables 4.2.6.8 and 6.1.1.4'

loop_
_geom_angle_atom_site_label_1
_geom_angle_atom_site_label_2
_geom_angle_atom_site_label_3
_geom_angle
C10 N1 C2 106.02(11)
N1 C2 C8 109.77(11)
N1 C2 C3 125.03(12)
C8 C2 C3 124.70(12)
C4 C3 C2 122.41(12)
C3 C4 C41 121.56(12)
C3 C4 C5 117.55(12)
C41 C4 C5 120.76(12)
C46 C41 C42 118.03(14)
C46 C41 C4 120.61(12)
C42 C41 C4 121.31(14)
C43 C42 C41 120.15(17)
C44 C43 C42 120.75(17)
C45 C44 C43 119.72(16)
C44 C45 C46 120.30(17)
C45 C46 C41 121.02(15)
N6 C5 C51 112.01(12)
N6 C5 C4 109.14(11)
C51 C5 C4 116.69(11)
C56 C51 C52 118.47(15)
C56 C51 C5 122.88(15)
C52 C51 C5 118.42(15)
C53 C52 C51 120.5(2)
C54 C53 C52 120.2(2)
C55 C54 C53 119.8(2)
C54 C55 C56 120.4(2)
C51 C56 C55 120.50(19)
C7 N6 C5 114.36(11)
N6 C7 C8 125.07(13)
N9 C8 C2 105.95(11)
N9 C8 C7 125.93(12)
C2 C8 C7 126.69(12)
C10 N9 C8 106.79(11)
C10 N9 C17 129.68(11)
C8 N9 C17 123.21(11)
N1 C10 N9 111.45(12)
N1 C10 C11 122.39(12)
N9 C10 C11 126.16(12)
C16 C11 C12 118.02(14)
C16 C11 C10 118.22(13)
C12 C11 C10 123.65(13)
C13 C12 C11 120.51(16)
C14 C13 C12 120.66(17)
C13 C14 C15 119.62(16)
C14 C15 C16 120.34(17)
C15 C16 C11 120.82(16)

loop_
_geom_bond_atom_site_label_1
_geom_bond_atom_site_label_2
_geom_bond_distance
N1 C10 1.3266(18)
N1 C2 1.3743(17)
C2 C8 1.3857(18)
C2 C3 1.4446(19)
C3 C4 1.343(2)
C4 C41 1.4842(18)
C4 C5 1.5217(18)
C41 C46 1.389(2)
C41 C42 1.390(2)
C42 C43 1.388(2)
C43 C44 1.368(3)
C44 C45 1.366(3)
C45 C46 1.381(2)
C5 N6 1.4677(18)
C5 C51 1.5186(19)
C51 C56 1.376(2)
C51 C52 1.390(3)
C52 C53 1.382(3)
C53 C54 1.371(4)
C54 C55 1.362(3)
C55 C56 1.392(3)
N6 C7 1.2846(17)
C7 C8 1.4426(19)
C8 N9 1.3804(17)
N9 C10 1.3721(17)
N9 C17 1.4623(17)
C10 C11 1.4710(19)
C11 C16 1.383(2)
C11 C12 1.388(2)
C12 C13 1.380(2)
C13 C14 1.365(3)
C14 C15 1.366(3)
C15 C16 1.383(2)

loop_
_geom_torsion_atom_site_label_1
_geom_torsion_atom_site_label_2
_geom_torsion_atom_site_label_3
_geom_torsion_atom_site_label_4
_geom_torsion
C10 N1 C2 C8 -1.50(15)
C10 N1 C2 C3 -173.64(13)
N1 C2 C3 C4 -160.39(14)
C8 C2 C3 C4 28.6(2)
C2 C3 C4 C41 -168.34(13)
C2 C3 C4 C5 7.7(2)
C3 C4 C41 C46 134.99(15)
C5 C4 C41 C46 -40.88(19)
C3 C4 C41 C42 -42.3(2)
C5 C4 C41 C42 141.88(14)
C46 C41 C42 C43 -1.2(2)
C4 C41 C42 C43 176.09(15)
C41 C42 C43 C44 -0.2(3)
C42 C43 C44 C45 1.0(3)
C43 C44 C45 C46 -0.4(3)
C44 C45 C46 C41 -1.0(2)
C42 C41 C46 C45 1.8(2)
C4 C41 C46 C45 -175.51(13)
C3 C4 C5 N6 -76.59(15)
C41 C4 C5 N6 99.44(14)
C3 C4 C5 C51 155.21(13)
C41 C4 C5 C51 -28.76(19)
N6 C5 C51 C56 2.43(18)
C4 C5 C51 C56 129.23(15)
N6 C5 C51 C52 176.82(14)
C4 C5 C51 C52 -56.38(19)
C56 C51 C52 C53 -0.1(3)
C5 C51 C52 C53 -174.69(17)
C51 C52 C53 C54 0.8(3)
C52 C53 C54 C55 -0.8(4)
C53 C54 C55 C56 0.0(3)
C52 C51 C56 C55 -0.7(2)
C5 C51 C56 C55 173.68(15)
C54 C55 C56 C51 0.7(3)
C51 C5 N6 C7 -151.38(11)
C4 C5 N6 C7 77.84(14)
C5 N6 C7 C8 -9.70(18)
N1 C2 C8 N9 0.91(15)
C3 C2 C8 N9 173.08(13)
N1 C2 C8 C7 -166.00(13)
C3 C2 C8 C7 6.2(2)
N6 C7 C8 N9 158.41(13)
N6 C7 C8 C2 -37.2(2)
C2 C8 N9 C10 0.02(14)
C7 C8 N9 C10 167.06(12)
C2 C8 N9 C17 174.04(12)
C7 C8 N9 C17 -18.9(2)
C2 N1 C10 N9 1.53(15)
C2 N1 C10 C11 -178.25(12)
C8 N9 C10 N1 -0.99(15)
C17 N9 C10 N1 -174.49(13)
C8 N9 C10 C11 178.78(12)
C17 N9 C10 C11 5.3(2)
N1 C10 C11 C16 25.0(2)
N9 C10 C11 C16 -154.70(14)
N1 C10 C11 C12 -151.02(14)
N9 C10 C11 C12 29.2(2)
C16 C11 C12 C13 1.5(2)
C10 C11 C12 C13 177.57(14)
C11 C12 C13 C14 -1.8(3)
C12 C13 C14 C15 0.8(3)
C13 C14 C15 C16 0.6(3)
C14 C15 C16 C11 -0.9(3)
C12 C11 C16 C15 -0.2(2)
C10 C11 C16 C15 -176.44(14)

loop_
_cod_related_entry_id
_cod_related_entry_code
_cod_related_entry_database
1 17231304 ChemSpider
